data_4076104
loop_
_publ_author_name
'Thewissen, Simone'
'Reijnders, Maike D. M.'
'Smits, Jan M. M.'
'de Bruin, Bas'

_publ_contact_author
;
        Dr. P.H.M. Budzelaar
        Metal-Organic Chemistry
        University of Nijmegen
        Toernooiveld 1
        6525 ED  Nijmegen
        The Netherlands
;
_publ_section_title
;
 Instability of Square Planar N3-Ligand Iridium(I) Ethene Complexes
;
_journal_issue 24
_journal_name_full Organometallics
_journal_page_first 5964
_journal_paper_doi 10.1021/om050594k
_journal_volume 24
_journal_year 2005
_chemical_formula_sum 'C25 H30 F6 Ir N3 O2 P'
_chemical_formula_weight 741.69
_chemical_name_systematic
;
 ?
;
_space_group_IT_number 14
_symmetry_cell_setting monoclinic
_symmetry_space_group_name_Hall '-P 2ybc'
_symmetry_space_group_name_H-M 'P 1 21/c 1'
_atom_sites_solution_hydrogens geom
_atom_sites_solution_primary direct
_atom_sites_solution_secondary difmap
_audit_creation_date 2004-06-23
_audit_creation_method 'SHELXL, adapted and expanded'
_cell_angle_alpha 90.00
_cell_angle_beta 94.045(11)
_cell_angle_gamma 90.00
_cell_formula_units_Z 4
_cell_length_a 12.0391(14)
_cell_length_b 15.756(2)
_cell_length_c 14.3507(18)
_cell_measurement_reflns_used 31699
_cell_measurement_temperature 208(2)
_cell_measurement_theta_max 25.000
_cell_measurement_theta_min 3.130
_cell_volume 2715.4(6)
_computing_data_collection
;
Nonius "Collect" program suite (Nonius, 1999)
;
_computing_data_reduction
;
Nonius "EvalCCD" program suite (Duisenberg, 1998)
;
_computing_molecular_graphics
;
PLATON (Spek, 2003)
;
_computing_structure_refinement 'SHELXL-97 (Sheldrick, 1997)'
_computing_structure_solution
;
DIRDIF (Beurskens et al., 1996),
PATTY (Beurskens et al., 1987)
;
_diffrn_ambient_temperature 208(2)
_diffrn_detector_area_resol_mean 18.4
_diffrn_measurement_device 'Nonius KappaCCD'
_diffrn_measurement_method 'area detector \f and \w scan'
_diffrn_radiation_monochromator graphite
_diffrn_radiation_source 'fine-focus sealed tube'
_diffrn_radiation_type MoK\a
_diffrn_radiation_wavelength 0.71073
_diffrn_reflns_av_R_equivalents 0.0679
_diffrn_reflns_av_sigmaI/netI 0.0478
_diffrn_reflns_limit_h_max 14
_diffrn_reflns_limit_h_min -14
_diffrn_reflns_limit_k_max 18
_diffrn_reflns_limit_k_min -18
_diffrn_reflns_limit_l_max 17
_diffrn_reflns_limit_l_min -17
_diffrn_reflns_number 31699
_diffrn_reflns_theta_full 25.00
_diffrn_reflns_theta_max 25.00
_diffrn_reflns_theta_min 3.13
_diffrn_standards_decay_% 0.000
_diffrn_standards_interval_time 0
_diffrn_standards_number 0
_exptl_absorpt_coefficient_mu 5.045
_exptl_absorpt_correction_T_max 1.000
_exptl_absorpt_correction_T_min 1.000
_exptl_absorpt_correction_type multi-scan
_exptl_absorpt_process_details 'SADABS multiscan (Sheldrick, 1996)'
_exptl_crystal_colour 'translucent brown-red'
_exptl_crystal_density_diffrn 1.814
_exptl_crystal_density_method 'not measured'
_exptl_crystal_description 'regular thick platelet'
_exptl_crystal_F_000 1452
_exptl_crystal_size_max 0.70
_exptl_crystal_size_mid 0.70
_exptl_crystal_size_min 0.22
_refine_diff_density_max 1.969
_refine_diff_density_min -2.221
_refine_diff_density_rms 0.292
_refine_ls_extinction_method none
_refine_ls_goodness_of_fit_all 1.110
_refine_ls_goodness_of_fit_ref 1.110
_refine_ls_hydrogen_treatment mixed
_refine_ls_matrix_type full
_refine_ls_number_parameters 384
_refine_ls_number_reflns 4656
_refine_ls_number_restraints 0
_refine_ls_restrained_S_all 1.110
_refine_ls_R_factor_all 0.0531
_refine_ls_R_factor_gt 0.0381
_refine_ls_R_factor_obs 0.0381
_refine_ls_shift/esd_max 0.001
_refine_ls_shift/esd_mean 0.000
_refine_ls_shift/su_max 0.001
_refine_ls_shift/su_mean 0.000
_refine_ls_structure_factor_coef Fsqd
_refine_ls_weighting_details
;
w=1/[\s^2^(Fo^2^)+(0.0780P)^2^+7.9317P] where P=(Fo^2^+2Fc^2^)/3
;
_refine_ls_weighting_scheme calc
_refine_ls_wR_factor_all 0.1285
_refine_ls_wR_factor_gt 0.1092
_refine_ls_wR_factor_obs 0.1092
_refine_ls_wR_factor_ref 0.1285
_reflns_number_gt 3811
_reflns_number_observed 3811
_reflns_number_total 4656
_reflns_observed_criterion >2sigma(I)
_reflns_threshold_expression >2sigma(I)
_cod_data_source_file om050594ksi20050714_114300.cif
_cod_data_source_block MAIKE3
_cod_depositor_comments
;
The following automatic conversions were performed:
'_publ_contact_autor' tag replaced with '_publ_contact_author'.

Automatic conversion script
Id: cif_correct_tags 1440 2010-10-19 06:21:57Z saulius 

The following automatic conversions were performed:

'_geom_bond_publ_flag' value 'Y' changed to 'y' according to
/home/saulius/struct/CIF-dictionaries/cif_core.dic dictionary named
'cif_core.dic' version 2.4.1 from 2010-06-29 (45
times).

'_geom_angle_publ_flag' value 'Y' changed to 'y' according
to /home/saulius/struct/CIF-dictionaries/cif_core.dic dictionary
named 'cif_core.dic' version 2.4.1 from 2010-06-29 (84 times).

Automatic conversion script
Id: cif_fix_values 1715 2011-07-08 13:25:40Z adriana 
;
_cod_original_cell_volume 2715.3(6)
_cod_original_sg_symbol_H-M 'P 21/c'
_cod_database_code 4076104

loop_
_symmetry_equiv_pos_as_xyz
'x, y, z'
'-x, y+1/2, -z+1/2'
'-x, -y, -z'
'x, -y-1/2, z-1/2'

loop_
_atom_site_label
_atom_site_type_symbol
_atom_site_fract_x
_atom_site_fract_y
_atom_site_fract_z
_atom_site_U_iso_or_equiv
_atom_site_adp_type
_atom_site_occupancy
_atom_site_calc_flag
_atom_site_refinement_flags
_atom_site_disorder_assembly
_atom_site_disorder_group
Ir1 Ir 0.03401(2) 0.017484(16) 0.414892(16) 0.01789(14) Uani 1 d . . .
N1 N 0.0956(5) -0.0998(4) 0.3865(4) 0.0227(13) Uani 1 d . . .
N2 N 0.0095(5) 0.1453(4) 0.4173(4) 0.0258(14) Uani 1 d . . .
N4 N 0.1810(5) 0.0543(4) 0.3600(4) 0.0251(13) Uani 1 d . . .
C11 C 0.2606(7) -0.0153(5) 0.3911(6) 0.0314(19) Uani 1 d . . .
H11A H 0.3284 -0.0115 0.3573 0.038 Uiso 1 calc R . .
H11B H 0.2814 -0.0100 0.4581 0.038 Uiso 1 calc R . .
C12 C 0.2038(7) -0.0986(5) 0.3711(5) 0.0295(18) Uani 1 d . . .
C13 C 0.2562(8) -0.1689(5) 0.3393(5) 0.039(2) Uani 1 d . . .
H13 H 0.3325 -0.1669 0.3292 0.046 Uiso 1 calc R . .
C14 C 0.1968(8) -0.2421(5) 0.3220(5) 0.042(2) Uani 1 d . . .
H14 H 0.2320 -0.2911 0.3011 0.050 Uiso 1 calc R . .
C15 C 0.0861(9) -0.2428(5) 0.3356(5) 0.041(2) Uani 1 d . . .
H15 H 0.0435 -0.2921 0.3236 0.049 Uiso 1 calc R . .
C16 C 0.0374(7) -0.1704(4) 0.3673(5) 0.0309(18) Uani 1 d . . .
H16 H -0.0393 -0.1706 0.3756 0.037 Uiso 1 calc R . .
C21 C 0.2077(7) 0.1365(5) 0.4073(6) 0.0322(18) Uani 1 d . . .
H21A H 0.2346 0.1266 0.4724 0.039 Uiso 1 calc R . .
H21B H 0.2663 0.1660 0.3758 0.039 Uiso 1 calc R . .
C22 C 0.1049(7) 0.1890(5) 0.4034(5) 0.0273(17) Uani 1 d . . .
C23 C 0.1008(8) 0.2743(5) 0.3881(6) 0.040(2) Uani 1 d . . .
H23 H 0.1662 0.3042 0.3772 0.048 Uiso 1 calc R . .
C24 C 0.0004(9) 0.3170(5) 0.3886(6) 0.046(2) Uani 1 d . . .
H24 H -0.0025 0.3760 0.3794 0.056 Uiso 1 calc R . .
C25 C -0.0938(8) 0.2729(5) 0.4024(5) 0.036(2) Uani 1 d . . .
H25 H -0.1626 0.3011 0.4029 0.043 Uiso 1 calc R . .
C26 C -0.0878(7) 0.1870(5) 0.4156(5) 0.0272(17) Uani 1 d . . .
H26 H -0.1535 0.1565 0.4237 0.033 Uiso 1 calc R . .
C31 C 0.1704(6) 0.0612(5) 0.2554(5) 0.0289(18) Uani 1 d . . .
H31A H 0.1946 0.1178 0.2369 0.035 Uiso 1 calc R . .
H31B H 0.2191 0.0193 0.2286 0.035 Uiso 1 calc R . .
C32 C 0.0538(6) 0.0468(4) 0.2180(5) 0.0214(15) Uani 1 d . . .
C33 C 0.0240(7) 0.0555(5) 0.1235(5) 0.0296(18) Uani 1 d . . .
H33 H 0.0773 0.0712 0.0818 0.035 Uiso 1 calc R . .
C34 C -0.0839(9) 0.0410(5) 0.0919(5) 0.037(2) Uani 1 d . . .
H34 H -0.1052 0.0475 0.0280 0.045 Uiso 1 calc R . .
C35 C -0.1617(8) 0.0171(5) 0.1521(6) 0.035(2) Uani 1 d . . .
H35 H -0.2355 0.0064 0.1295 0.041 Uiso 1 calc R . .
C36 C -0.1308(8) 0.0087(5) 0.2467(6) 0.0320(19) Uani 1 d . . .
H36 H -0.1842 -0.0070 0.2882 0.038 Uiso 1 calc R . .
C37 C -0.0227(7) 0.0232(4) 0.2803(5) 0.0207(16) Uani 1 d . . .
P1 P 0.5504(2) 0.13227(18) 0.34491(19) 0.0489(6) Uani 1 d . . .
F1 F 0.4409(7) 0.1145(8) 0.2841(6) 0.134(4) Uani 1 d . . .
F2 F 0.6554(9) 0.1398(15) 0.4091(10) 0.219(8) Uani 1 d . . .
F3 F 0.6148(18) 0.1002(18) 0.2576(18) 0.118(10) Uani 0.59(3) d P A 1
F4 F 0.590(2) 0.2206(9) 0.3217(18) 0.167(14) Uani 0.59(3) d P A 1
F5 F 0.4954(19) 0.159(2) 0.4315(15) 0.152(14) Uani 0.59(3) d P A 1
F6 F 0.5246(19) 0.0357(11) 0.365(2) 0.127(9) Uani 0.59(3) d P A 1
F3A F 0.582(2) 0.175(5) 0.257(3) 0.21(3) Uani 0.41(3) d P A 2
F4A F 0.4743(17) 0.2133(12) 0.361(3) 0.113(12) Uani 0.41(3) d P A 2
F5A F 0.494(3) 0.091(3) 0.430(2) 0.152(17) Uani 0.41(3) d P A 2
F6A F 0.623(3) 0.058(2) 0.342(4) 0.160(17) Uani 0.41(3) d P A 2
C41 C 0.6283(10) 0.0873(7) 0.9241(7) 0.056(3) Uani 1 d . . .
O42 O 0.7094(9) 0.0592(8) 0.8931(8) 0.124(4) Uani 1 d . . .
C43 C 0.5149(11) 0.0704(9) 0.8787(10) 0.084(4) Uani 1 d . . .
H43A H 0.4875 0.1209 0.8461 0.126 Uiso 1 calc R . .
H43B H 0.4648 0.0552 0.9260 0.126 Uiso 1 calc R . .
H43C H 0.5189 0.0241 0.8345 0.126 Uiso 1 calc R . .
C44 C 0.6331(9) 0.1427(7) 1.0069(7) 0.061(3) Uani 1 d . . .
H44A H 0.7101 0.1567 1.0250 0.092 Uiso 1 calc R . .
H44B H 0.6007 0.1135 1.0579 0.092 Uiso 1 calc R . .
H44C H 0.5917 0.1944 0.9923 0.092 Uiso 1 calc R . .
C51 C 0.3060(9) 0.2385(9) 0.6285(8) 0.069(4) Uani 1 d . . .
O52 O 0.2164(8) 0.2374(8) 0.6531(9) 0.135(5) Uani 1 d . . .
C53 C 0.3888(15) 0.1708(11) 0.6463(11) 0.111(6) Uani 1 d . . .
H53A H 0.3756 0.1425 0.7046 0.167 Uiso 1 calc R . .
H53B H 0.4629 0.1952 0.6506 0.167 Uiso 1 calc R . .
H53C H 0.3825 0.1300 0.5956 0.167 Uiso 1 calc R . .
C54 C 0.3429(12) 0.3088(11) 0.5753(9) 0.100(5) Uani 1 d . . .
H54A H 0.2880 0.3538 0.5747 0.150 Uiso 1 calc R . .
H54B H 0.3524 0.2906 0.5118 0.150 Uiso 1 calc R . .
H54C H 0.4134 0.3295 0.6035 0.150 Uiso 1 calc R . .

loop_
_atom_site_aniso_label
_atom_site_aniso_U_11
_atom_site_aniso_U_22
_atom_site_aniso_U_33
_atom_site_aniso_U_23
_atom_site_aniso_U_13
_atom_site_aniso_U_12
Ir1 0.0201(2) 0.0167(2) 0.0174(2) 0.00039(9) 0.00525(13) -0.00057(10)
N1 0.031(4) 0.019(3) 0.019(3) 0.003(2) 0.006(3) -0.001(3)
N2 0.038(4) 0.020(3) 0.021(3) -0.002(2) 0.012(3) 0.000(3)
N4 0.027(4) 0.021(3) 0.028(3) -0.005(3) 0.005(3) -0.009(3)
C11 0.021(5) 0.030(4) 0.043(5) 0.003(3) 0.006(4) 0.006(3)
C12 0.036(5) 0.025(4) 0.030(4) 0.003(3) 0.016(3) 0.000(3)
C13 0.045(6) 0.037(5) 0.036(4) 0.004(4) 0.013(4) 0.012(4)
C14 0.065(7) 0.030(5) 0.032(4) 0.006(4) 0.009(4) 0.019(4)
C15 0.078(8) 0.018(4) 0.025(4) 0.001(3) -0.001(4) -0.003(4)
C16 0.049(6) 0.021(4) 0.022(4) 0.001(3) 0.005(3) -0.006(4)
C21 0.030(5) 0.028(4) 0.040(4) -0.004(3) 0.010(4) -0.009(3)
C22 0.037(5) 0.024(4) 0.021(4) -0.005(3) 0.003(3) -0.007(3)
C23 0.052(6) 0.031(5) 0.036(4) -0.007(4) 0.007(4) -0.011(4)
C24 0.088(8) 0.019(4) 0.032(4) -0.001(3) 0.011(5) 0.011(5)
C25 0.047(6) 0.034(5) 0.026(4) -0.001(3) 0.005(4) 0.018(4)
C26 0.028(5) 0.035(4) 0.019(4) 0.000(3) 0.009(3) 0.002(3)
C31 0.026(5) 0.034(4) 0.028(4) 0.004(3) 0.010(3) -0.004(3)
C32 0.024(4) 0.015(3) 0.025(4) -0.003(3) -0.004(3) 0.004(3)
C33 0.045(6) 0.020(4) 0.025(4) 0.001(3) 0.015(4) 0.003(3)
C34 0.061(7) 0.029(4) 0.022(4) -0.001(3) 0.005(4) 0.009(4)
C35 0.034(6) 0.040(5) 0.029(5) -0.004(3) -0.005(4) 0.003(4)
C36 0.036(6) 0.034(4) 0.026(4) 0.002(3) 0.005(4) 0.003(4)
C37 0.027(5) 0.017(4) 0.018(4) -0.001(3) 0.003(3) 0.003(3)
P1 0.0338(15) 0.0544(16) 0.0592(15) -0.0014(12) 0.0082(11) -0.0061(12)
F1 0.073(6) 0.226(13) 0.101(6) -0.026(7) -0.010(5) -0.039(7)
F2 0.072(7) 0.38(2) 0.196(12) 0.055(15) -0.077(8) -0.068(11)
F3 0.091(14) 0.154(19) 0.118(18) -0.065(16) 0.059(12) -0.038(12)
F4 0.30(3) 0.050(9) 0.17(2) -0.009(10) 0.15(2) -0.050(12)
F5 0.142(17) 0.20(3) 0.122(17) -0.106(19) 0.100(14) -0.099(19)
F6 0.15(2) 0.076(11) 0.16(2) 0.024(11) 0.031(15) -0.047(11)
F3A 0.09(2) 0.39(8) 0.15(4) 0.13(5) 0.07(2) -0.04(4)
F4A 0.067(14) 0.057(12) 0.22(3) 0.012(15) 0.020(17) 0.022(9)
F5A 0.19(3) 0.18(4) 0.076(18) 0.06(2) -0.020(18) -0.10(3)
F6A 0.12(3) 0.12(2) 0.26(5) -0.02(3) 0.08(3) 0.07(2)
C41 0.066(8) 0.053(6) 0.049(5) -0.009(5) 0.007(5) 0.001(5)
O42 0.085(8) 0.158(11) 0.133(9) -0.089(8) 0.032(7) 0.007(7)
C43 0.086(10) 0.076(9) 0.086(8) -0.009(7) -0.027(7) -0.012(7)
C44 0.066(8) 0.063(7) 0.055(6) -0.001(5) 0.005(5) 0.016(6)
C51 0.034(7) 0.099(9) 0.077(8) -0.049(7) 0.019(6) -0.020(6)
O52 0.070(7) 0.129(9) 0.213(13) -0.065(9) 0.065(8) -0.044(6)
C53 0.126(15) 0.123(14) 0.084(10) -0.017(10) 0.001(10) 0.010(12)
C54 0.087(11) 0.140(14) 0.072(8) -0.011(9) 0.009(8) -0.028(10)

loop_
_atom_type_symbol
_atom_type_description
_atom_type_scat_dispersion_real
_atom_type_scat_dispersion_imag
_atom_type_scat_source
C C 0.0033 0.0016 'International Tables Vol C Tables 4.2.6.8 and 6.1.1.4'
H H 0.0000 0.0000 'International Tables Vol C Tables 4.2.6.8 and 6.1.1.4'
N N 0.0061 0.0033 'International Tables Vol C Tables 4.2.6.8 and 6.1.1.4'
Ir Ir -1.4442 7.9887 'International Tables Vol C Tables 4.2.6.8 and 6.1.1.4'
P P 0.1023 0.0942 'International Tables Vol C Tables 4.2.6.8 and 6.1.1.4'
F F 0.0171 0.0103 'International Tables Vol C Tables 4.2.6.8 and 6.1.1.4'
O O 0.0106 0.0060 'International Tables Vol C Tables 4.2.6.8 and 6.1.1.4'

loop_
_geom_angle_atom_site_label_1
_geom_angle_atom_site_label_2
_geom_angle_atom_site_label_3
_geom_angle
_geom_angle_site_symmetry_3
_geom_angle_publ_flag
C37 Ir1 N2 86.1(2) . y
C37 Ir1 N1 87.3(2) . y
N2 Ir1 N1 162.4(2) . y
C37 Ir1 N4 82.1(3) . y
N2 Ir1 N4 81.8(2) . y
N1 Ir1 N4 81.1(2) . y
C37 Ir1 Ir1 141.3(2) 3_556 y
N2 Ir1 Ir1 97.68(15) 3_556 y
N1 Ir1 Ir1 97.69(15) 3_556 y
N4 Ir1 Ir1 136.62(17) 3_556 y
C16 N1 C12 118.8(7) . y
C16 N1 Ir1 127.1(5) . y
C12 N1 Ir1 113.0(5) . y
C26 N2 C22 119.5(7) . y
C26 N2 Ir1 127.7(5) . y
C22 N2 Ir1 111.8(5) . y
C21 N4 C31 113.1(6) . y
C21 N4 C11 112.8(6) . y
C31 N4 C11 110.9(6) . y
C21 N4 Ir1 103.5(4) . y
C31 N4 Ir1 112.7(4) . y
C11 N4 Ir1 103.1(4) . y
C12 C11 N4 108.0(7) . y
N1 C12 C13 121.4(7) . y
N1 C12 C11 114.7(6) . y
C13 C12 C11 123.9(8) . y
C12 C13 C14 119.6(8) . y
C15 C14 C13 119.0(8) . y
C14 C15 C16 119.0(8) . y
N1 C16 C15 122.1(8) . y
C22 C21 N4 108.4(6) . y
C23 C22 N2 120.0(8) . y
C23 C22 C21 125.2(8) . y
N2 C22 C21 114.9(7) . y
C22 C23 C24 120.0(8) . y
C25 C24 C23 119.5(8) . y
C24 C25 C26 119.4(8) . y
N2 C26 C25 121.6(8) . y
C32 C31 N4 111.2(6) . y
C37 C32 C33 121.6(7) . y
C37 C32 C31 117.7(6) . y
C33 C32 C31 120.7(7) . y
C34 C33 C32 118.8(7) . y
C33 C34 C35 120.9(8) . y
C34 C35 C36 119.6(9) . y
C37 C36 C35 120.6(8) . y
C36 C37 C32 118.5(7) . y
C36 C37 Ir1 125.4(6) . y
C32 C37 Ir1 116.1(6) . y
F1 P1 F2 173.5(9) . y
F1 P1 F3 86.6(9) . y
F1 P1 F4 108.1(14) . y
F1 P1 F5 96.2(10) . y
F1 P1 F6 75.9(10) . y
F1 P1 F3A 82.2(17) . y
F1 P1 F4A 75.8(10) . y
F1 P1 F5A 87.9(11) . y
F1 P1 F6A 108.9(18) . y
F2 P1 F3 94.1(11) . y
F2 P1 F4 78.4(14) . y
F2 P1 F5 82.7(12) . y
F2 P1 F6 97.6(12) . y
F2 P1 F3A 103.1(16) . y
F2 P1 F4A 108.1(14) . y
F2 P1 F5A 87.2(12) . y
F2 P1 F6A 66.8(16) . y
F3 P1 F4 86.6(10) . y
F3 P1 F5 176.0(18) . y
F3 P1 F6 87.1(13) . y
F4 P1 F5 95.2(13) . y
F4 P1 F6 172.2(13) . y
F5 P1 F6 90.9(13) . y
F3A P1 F4A 87(3) . y
F3A P1 F5A 169.2(18) . y
F3A P1 F6A 98(2) . y
F4A P1 F5A 86(2) . y
F4A P1 F6A 173(2) . y
F5A P1 F6A 89(2) . y
O42 C41 C44 122.5(11) . y
O42 C41 C43 121.3(11) . y
C44 C41 C43 116.1(10) . y
O52 C51 C54 120.3(16) . y
O52 C51 C53 124.7(16) . y
C54 C51 C53 114.9(12) . y

loop_
_geom_bond_atom_site_label_1
_geom_bond_atom_site_label_2
_geom_bond_distance
_geom_bond_site_symmetry_2
_geom_bond_publ_flag
Ir1 C37 2.005(7) . y
Ir1 N2 2.036(6) . y
Ir1 N1 2.043(6) . y
Ir1 N4 2.070(6) . y
Ir1 Ir1 2.6877(6) 3_556 y
N1 C16 1.332(9) . y
N1 C12 1.337(10) . y
N2 C26 1.342(10) . y
N2 C22 1.366(10) . y
N4 C21 1.487(9) . y
N4 C31 1.501(9) . y
N4 C11 1.503(10) . y
C11 C12 1.498(11) . y
C12 C13 1.369(11) . y
C13 C14 1.371(13) . y
C14 C15 1.360(13) . y
C15 C16 1.375(11) . y
C21 C22 1.487(11) . y
C22 C23 1.361(12) . y
C23 C24 1.384(13) . y
C24 C25 1.356(13) . y
C25 C26 1.367(11) . y
C31 C32 1.485(10) . y
C32 C37 1.378(10) . y
C32 C33 1.385(10) . y
C33 C34 1.365(13) . y
C34 C35 1.371(13) . y
C35 C36 1.389(12) . y
C36 C37 1.374(12) . y
P1 F6A 1.46(2) . y
P1 F3A 1.50(3) . y
P1 F5 1.508(13) . y
P1 F2 1.515(9) . y
P1 F4 1.517(14) . y
P1 F1 1.554(8) . y
P1 F5A 1.58(2) . y
P1 F6 1.583(15) . y
P1 F4A 1.599(18) . y
P1 F3 1.601(15) . y
C41 O42 1.187(13) . y
C41 C44 1.471(14) . y
C41 C43 1.495(15) . y
C51 O52 1.159(12) . y
C51 C54 1.433(19) . y
C51 C53 1.470(19) . y
